data_1540739
loop_
_publ_author_name
'Mazaheripour, Amir'
'Dibble, David J.'
'Umerani, Mehran J.'
'Park, Young S.'
'Lopez, Robert'
'Laidlaw, Dylan'
'Vargas, Eriberto'
'Ziller, Joseph W.'
'Gorodetsky, Alon A.'

_publ_section_title
;
 An Aza-Diels-Alder Approach to Crowded Benzoquinolines.
;
_journal_issue 2
_journal_name_full 'Organic letters'
_journal_page_first 156
_journal_page_last 159
_journal_paper_doi 10.1021/acs.orglett.5b02939
_journal_volume 18
_journal_year 2016
_chemical_formula_sum 'C25 H28 Br N'
_chemical_formula_weight 422.39
_chemical_name_systematic
; 
 ? 
;
_space_group_IT_number 2
_symmetry_cell_setting triclinic
_symmetry_space_group_name_Hall '-P 1'
_symmetry_space_group_name_H-M 'P -1'
_atom_sites_solution_hydrogens difmap
_atom_sites_solution_primary direct
_atom_sites_solution_secondary difmap
_audit_creation_method SHELXTL
_cell_angle_alpha 101.7992(5)
_cell_angle_beta 91.9711(6)
_cell_angle_gamma 102.7405(6)
_cell_formula_units_Z 2
_cell_length_a 7.8355(4)
_cell_length_b 11.0538(6)
_cell_length_c 12.4164(7)
_cell_measurement_reflns_used 9224
_cell_measurement_temperature 143(2)
_cell_measurement_theta_max 28.28
_cell_measurement_theta_min 2.27
_cell_volume 1023.20(10)
_computing_cell_refinement 'Bruker SAINT'
_computing_data_collection 'Bruker APEX2'
_computing_data_reduction 'Bruker SAINT'
_computing_molecular_graphics 'Bruker SHELXTL'
_computing_publication_material 'Bruker SHELXTL'
_computing_structure_refinement 'SHELXL-97 (Sheldrick, 2008)'
_computing_structure_solution 'SHELXS-97 (Sheldrick, 2008)'
_diffrn_ambient_temperature 143(2)
_diffrn_measured_fraction_theta_full 0.997
_diffrn_measured_fraction_theta_max 0.911
_diffrn_measurement_device_type 'Bruker APEX-II CCD'
_diffrn_measurement_method '\f and \w scans'
_diffrn_radiation_monochromator graphite
_diffrn_radiation_source 'fine-focus sealed tube'
_diffrn_radiation_type MoK\a
_diffrn_radiation_wavelength 0.71073
_diffrn_reflns_av_R_equivalents 0.0136
_diffrn_reflns_av_sigmaI/netI 0.0154
_diffrn_reflns_limit_h_max 9
_diffrn_reflns_limit_h_min -10
_diffrn_reflns_limit_k_max 14
_diffrn_reflns_limit_k_min -14
_diffrn_reflns_limit_l_max 16
_diffrn_reflns_limit_l_min -16
_diffrn_reflns_number 11883
_diffrn_reflns_theta_full 25.50
_diffrn_reflns_theta_max 28.38
_diffrn_reflns_theta_min 1.68
_exptl_absorpt_coefficient_mu 2.018
_exptl_absorpt_correction_T_max 0.5865
_exptl_absorpt_correction_T_min 0.5198
_exptl_absorpt_correction_type numerical
_exptl_absorpt_process_details 'Bruker SADABS'
_exptl_crystal_density_diffrn 1.371
_exptl_crystal_density_meas ?
_exptl_crystal_density_method 'not measured'
_exptl_crystal_description irregular
_exptl_crystal_F_000 440
_exptl_crystal_size_max 0.37
_exptl_crystal_size_mid 0.37
_exptl_crystal_size_min 0.30
_refine_diff_density_max 0.391
_refine_diff_density_min -0.216
_refine_diff_density_rms 0.049
_refine_ls_extinction_method none
_refine_ls_goodness_of_fit_ref 1.112
_refine_ls_hydrogen_treatment refall
_refine_ls_matrix_type full
_refine_ls_number_parameters 356
_refine_ls_number_reflns 4673
_refine_ls_number_restraints 0
_refine_ls_restrained_S_all 1.112
_refine_ls_R_factor_all 0.0225
_refine_ls_R_factor_gt 0.0212
_refine_ls_shift/su_max 0.001
_refine_ls_shift/su_mean 0.000
_refine_ls_structure_factor_coef Fsqd
_refine_ls_weighting_details 'calc w=1/[\s^2^(Fo^2^)+(0.0305P)^2^+0.2951P] where P=(Fo^2^+2Fc^2^)/3'
_refine_ls_weighting_scheme calc
_refine_ls_wR_factor_gt 0.0561
_refine_ls_wR_factor_ref 0.0567
_reflns_number_gt 4449
_reflns_number_total 4673
_reflns_threshold_expression >2sigma(I)
_cod_data_source_file ol5b02939_si_001.cif
_cod_data_source_block aag1
_cod_depositor_comments
;
The following automatic conversions were performed:

'_symmetry_cell_setting' value 'Triclinic' changed to 'triclinic'
according to
/usr/data/users/saulius/crontab/automatic-downloads/rss-feeds/ACS/lib/dictionaries/cif_core.dic
dictionary named 'cif_core.dic' version 2.4.2 from 2011-04-26.

'_exptl_crystal_density_meas' value 'none' was changed to '?' - the
value is perceived as not measured.

Automatic conversion script
Id: cif_fix_values 4268 2015-11-12 08:31:59Z antanas 

 Adding full bibliography for 1540738--1540739.cif.
;
_cod_original_sg_symbol_H-M P-1
_cod_database_code 1540739

loop_
_symmetry_equiv_pos_as_xyz
'x, y, z'
'-x, -y, -z'

loop_
_atom_site_label
_atom_site_type_symbol
_atom_site_fract_x
_atom_site_fract_y
_atom_site_fract_z
_atom_site_U_iso_or_equiv
_atom_site_adp_type
_atom_site_occupancy
_atom_site_symmetry_multiplicity
_atom_site_calc_flag
Br1 Br 0.746742(17) 0.121967(12) 1.006078(10) 0.02240(5) Uani 1 1 d
N1 N 0.82883(14) 0.27959(10) 0.56358(9) 0.0180(2) Uani 1 1 d
C1 C 0.80846(16) 0.24656(12) 0.66715(10) 0.0171(2) Uani 1 1 d
C2 C 0.68060(17) 0.27535(13) 0.73463(11) 0.0208(3) Uani 1 1 d
C3 C 0.66366(17) 0.23668(13) 0.83542(11) 0.0213(3) Uani 1 1 d
C4 C 0.77551(16) 0.16946(12) 0.86788(10) 0.0176(2) Uani 1 1 d
C5 C 0.90743(16) 0.13316(11) 0.80122(10) 0.0167(2) Uani 1 1 d
C6 C 1.02237(17) 0.06029(12) 0.83070(11) 0.0206(3) Uani 1 1 d
C7 C 1.14285(19) 0.02544(14) 0.76092(12) 0.0252(3) Uani 1 1 d
C8 C 1.15464(19) 0.06111(14) 0.65830(12) 0.0261(3) Uani 1 1 d
C9 C 1.04750(18) 0.13302(13) 0.62813(11) 0.0214(3) Uani 1 1 d
C10 C 0.92151(16) 0.17170(11) 0.69820(10) 0.0167(2) Uani 1 1 d
C11 C 0.78786(16) 0.38014(12) 0.54751(10) 0.0181(2) Uani 1 1 d
C12 C 0.79911(16) 0.41500(11) 0.43977(10) 0.0168(2) Uani 1 1 d
C13 C 0.88603(17) 0.35360(12) 0.35644(10) 0.0186(2) Uani 1 1 d
C14 C 0.89652(16) 0.38978(12) 0.25638(10) 0.0186(2) Uani 1 1 d
C15 C 0.82056(16) 0.48687(12) 0.23477(10) 0.0168(2) Uani 1 1 d
C16 C 0.73368(17) 0.54725(12) 0.31768(11) 0.0197(2) Uani 1 1 d
C17 C 0.72479(17) 0.51240(12) 0.41943(11) 0.0196(2) Uani 1 1 d
C18 C 0.84265(17) 0.52321(13) 0.12409(10) 0.0191(2) Uani 1 1 d
C19 C 0.72445(16) 0.60433(12) 0.09019(10) 0.0178(2) Uani 1 1 d
C20 C 0.76334(17) 0.62886(12) -0.02430(11) 0.0186(2) Uani 1 1 d
C21 C 0.65286(17) 0.70869(12) -0.06860(10) 0.0188(2) Uani 1 1 d
C22 C 0.70058(17) 0.72918(13) -0.18253(11) 0.0203(3) Uani 1 1 d
C23 C 0.59060(17) 0.80515(12) -0.23255(10) 0.0186(2) Uani 1 1 d
C24 C 0.64099(18) 0.82315(13) -0.34633(11) 0.0217(3) Uani 1 1 d
C25 C 0.5376(2) 0.90537(14) -0.39273(12) 0.0252(3) Uani 1 1 d
H2A H 0.596(2) 0.3170(16) 0.7097(15) 0.031(4) Uiso 1 1 d
H3A H 0.572(2) 0.2580(16) 0.8790(15) 0.029(4) Uiso 1 1 d
H6A H 1.016(2) 0.0363(15) 0.8987(14) 0.023(4) Uiso 1 1 d
H7A H 1.224(2) -0.0250(16) 0.7769(14) 0.025(4) Uiso 1 1 d
H8A H 1.233(2) 0.0343(16) 0.6097(15) 0.032(5) Uiso 1 1 d
H9A H 1.054(2) 0.1565(17) 0.5624(15) 0.030(4) Uiso 1 1 d
H11A H 0.749(2) 0.4409(16) 0.6060(14) 0.026(4) Uiso 1 1 d
H13A H 0.938(2) 0.2885(16) 0.3690(14) 0.023(4) Uiso 1 1 d
H14A H 0.957(2) 0.3480(15) 0.1989(14) 0.023(4) Uiso 1 1 d
H16A H 0.683(2) 0.6143(15) 0.3065(13) 0.022(4) Uiso 1 1 d
H17A H 0.668(2) 0.5578(16) 0.4764(14) 0.031(4) Uiso 1 1 d
H18A H 0.825(2) 0.4450(16) 0.0676(13) 0.022(4) Uiso 1 1 d
H18B H 0.965(2) 0.5679(16) 0.1244(14) 0.026(4) Uiso 1 1 d
H19A H 0.744(2) 0.6846(15) 0.1430(13) 0.021(4) Uiso 1 1 d
H19B H 0.599(2) 0.5596(14) 0.0908(12) 0.017(4) Uiso 1 1 d
H20A H 0.889(2) 0.6721(15) -0.0200(13) 0.022(4) Uiso 1 1 d
H20B H 0.746(2) 0.5464(16) -0.0762(13) 0.022(4) Uiso 1 1 d
H21A H 0.528(2) 0.6665(14) -0.0718(12) 0.018(4) Uiso 1 1 d
H21B H 0.670(2) 0.7904(16) -0.0173(14) 0.023(4) Uiso 1 1 d
H22A H 0.688(2) 0.6450(16) -0.2313(14) 0.027(4) Uiso 1 1 d
H22B H 0.822(2) 0.7739(16) -0.1754(14) 0.025(4) Uiso 1 1 d
H23A H 0.465(2) 0.7618(15) -0.2374(13) 0.024(4) Uiso 1 1 d
H23B H 0.606(2) 0.8887(16) -0.1833(14) 0.024(4) Uiso 1 1 d
H24A H 0.618(2) 0.7401(17) -0.3948(14) 0.028(4) Uiso 1 1 d
H24B H 0.765(2) 0.8618(16) -0.3423(14) 0.026(4) Uiso 1 1 d
H25A H 0.568(3) 0.9135(19) -0.4637(18) 0.046(6) Uiso 1 1 d
H25B H 0.564(2) 0.9886(18) -0.3471(15) 0.032(5) Uiso 1 1 d
H25C H 0.412(2) 0.8685(16) -0.3996(14) 0.029(4) Uiso 1 1 d

loop_
_atom_site_aniso_label
_atom_site_aniso_U_11
_atom_site_aniso_U_22
_atom_site_aniso_U_33
_atom_site_aniso_U_23
_atom_site_aniso_U_13
_atom_site_aniso_U_12
Br1 0.02906(8) 0.02602(8) 0.01527(7) 0.00915(5) 0.00569(5) 0.00812(5)
N1 0.0186(5) 0.0219(5) 0.0152(5) 0.0069(4) 0.0009(4) 0.0054(4)
C1 0.0193(6) 0.0178(6) 0.0144(5) 0.0054(4) 0.0006(4) 0.0032(4)
C2 0.0210(6) 0.0239(6) 0.0214(6) 0.0089(5) 0.0026(5) 0.0097(5)
C3 0.0216(6) 0.0252(6) 0.0201(6) 0.0078(5) 0.0066(5) 0.0084(5)
C4 0.0218(6) 0.0180(6) 0.0137(5) 0.0059(4) 0.0031(4) 0.0037(5)
C5 0.0182(6) 0.0156(5) 0.0161(6) 0.0045(4) 0.0008(4) 0.0026(4)
C6 0.0243(6) 0.0210(6) 0.0189(6) 0.0082(5) 0.0009(5) 0.0067(5)
C7 0.0276(7) 0.0284(7) 0.0257(7) 0.0111(5) 0.0036(5) 0.0145(6)
C8 0.0284(7) 0.0317(7) 0.0245(7) 0.0098(6) 0.0104(6) 0.0155(6)
C9 0.0252(6) 0.0244(6) 0.0179(6) 0.0079(5) 0.0055(5) 0.0091(5)
C10 0.0178(6) 0.0162(5) 0.0161(6) 0.0045(4) 0.0013(4) 0.0032(4)
C11 0.0184(6) 0.0202(6) 0.0157(6) 0.0051(5) 0.0009(4) 0.0033(5)
C12 0.0173(5) 0.0175(6) 0.0156(6) 0.0054(4) -0.0001(4) 0.0025(4)
C13 0.0199(6) 0.0194(6) 0.0186(6) 0.0060(5) 0.0000(5) 0.0075(5)
C14 0.0189(6) 0.0208(6) 0.0176(6) 0.0049(5) 0.0022(5) 0.0074(5)
C15 0.0162(5) 0.0188(6) 0.0159(6) 0.0063(5) 0.0001(4) 0.0031(4)
C16 0.0213(6) 0.0200(6) 0.0217(6) 0.0085(5) 0.0032(5) 0.0090(5)
C17 0.0221(6) 0.0208(6) 0.0180(6) 0.0052(5) 0.0047(5) 0.0078(5)
C18 0.0206(6) 0.0230(6) 0.0170(6) 0.0084(5) 0.0032(5) 0.0079(5)
C19 0.0187(6) 0.0197(6) 0.0165(6) 0.0071(5) 0.0019(4) 0.0050(5)
C20 0.0201(6) 0.0213(6) 0.0169(6) 0.0079(5) 0.0017(4) 0.0063(5)
C21 0.0208(6) 0.0200(6) 0.0179(6) 0.0079(5) 0.0015(5) 0.0063(5)
C22 0.0230(6) 0.0235(6) 0.0187(6) 0.0091(5) 0.0037(5) 0.0096(5)
C23 0.0205(6) 0.0205(6) 0.0172(6) 0.0066(5) 0.0017(5) 0.0072(5)
C24 0.0270(7) 0.0246(6) 0.0175(6) 0.0087(5) 0.0038(5) 0.0103(5)
C25 0.0292(7) 0.0269(7) 0.0221(7) 0.0117(6) -0.0021(5) 0.0069(6)

loop_
_atom_type_symbol
_atom_type_description
_atom_type_scat_dispersion_real
_atom_type_scat_dispersion_imag
_atom_type_scat_source
C C 0.0033 0.0016 'International Tables Vol C Tables 4.2.6.8 and 6.1.1.4'
H H 0.0000 0.0000 'International Tables Vol C Tables 4.2.6.8 and 6.1.1.4'
N N 0.0061 0.0033 'International Tables Vol C Tables 4.2.6.8 and 6.1.1.4'
Br Br -0.2901 2.4595 'International Tables Vol C Tables 4.2.6.8 and 6.1.1.4'

loop_
_geom_angle_atom_site_label_1
_geom_angle_atom_site_label_2
_geom_angle_atom_site_label_3
_geom_angle
C11 N1 C1 119.74(11)
C2 C1 N1 123.73(11)
C2 C1 C10 119.42(11)
N1 C1 C10 116.71(11)
C1 C2 C3 121.12(12)
C4 C3 C2 119.87(12)
C3 C4 C5 122.21(11)
C3 C4 Br1 117.60(9)
C5 C4 Br1 120.18(9)
C6 C5 C4 123.77(11)
C6 C5 C10 118.96(11)
C4 C5 C10 117.26(11)
C7 C6 C5 120.64(12)
C6 C7 C8 120.52(12)
C9 C8 C7 120.28(13)
C8 C9 C10 121.01(12)
C9 C10 C5 118.57(11)
C9 C10 C1 121.39(11)
C5 C10 C1 120.04(11)
N1 C11 C12 121.59(12)
C17 C12 C13 118.72(11)
C17 C12 C11 119.91(11)
C13 C12 C11 121.36(11)
C14 C13 C12 120.00(11)
C13 C14 C15 121.67(12)
C16 C15 C14 118.11(11)
C16 C15 C18 123.58(11)
C14 C15 C18 118.27(11)
C15 C16 C17 120.49(11)
C12 C17 C16 120.99(12)
C15 C18 C19 117.61(11)
C18 C19 C20 109.97(10)
C21 C20 C19 115.35(11)
C22 C21 C20 111.96(10)
C21 C22 C23 114.33(11)
C24 C23 C22 112.93(11)
C23 C24 C25 112.49(11)

loop_
_geom_bond_atom_site_label_1
_geom_bond_atom_site_label_2
_geom_bond_distance
Br1 C4 1.9010(12)
N1 C11 1.2735(17)
N1 C1 1.4117(15)
C1 C2 1.3771(18)
C1 C10 1.4312(17)
C2 C3 1.4041(18)
C3 C4 1.3668(18)
C4 C5 1.4214(17)
C5 C6 1.4184(17)
C5 C10 1.4288(16)
C6 C7 1.3677(19)
C7 C8 1.4089(19)
C8 C9 1.3680(19)
C9 C10 1.4169(17)
C11 C12 1.4663(17)
C12 C17 1.3927(17)
C12 C13 1.4000(18)
C13 C14 1.3806(17)
C14 C15 1.4023(17)
C15 C16 1.3914(18)
C15 C18 1.5137(17)
C16 C17 1.3938(17)
C18 C19 1.5274(17)
C19 C20 1.5291(17)
C20 C21 1.5275(17)
C21 C22 1.5239(17)
C22 C23 1.5261(17)
C23 C24 1.5199(17)
C24 C25 1.5236(18)
